data_7105260
loop_
_publ_author_name
'Sun, Daofeng'
'Ma, Shengqian'
'Simmons, Jason M.'
'Li, Jian-Rong'
'Yuan, Daqiang'
'Zhou, Hong-Cai'

_publ_section_title
;
 An unusual case of symmetry-preserving isomerism
;
_journal_issue 8
_journal_name_full 'Chemical Communications'
_journal_page_first 1329
_journal_paper_doi 10.1039/b920995f
_journal_volume 46
_journal_year 2010
_chemical_formula_moiety 'Cu9 (C18H6O8)4.5 (H2O)9'
_chemical_formula_sum 'C81 H45 Cu9 O45'
_chemical_formula_weight 2310.03
_chemical_melting_point ?
_chemical_name_common pcn16'
_chemical_name_systematic
;
?
;
_space_group_IT_number 166
_symmetry_cell_setting trigonal
_symmetry_space_group_name_Hall '-R 3 2"'
_symmetry_space_group_name_H-M 'R -3 m :H'
_atom_sites_solution_hydrogens geom
_atom_sites_solution_primary direct
_atom_sites_solution_secondary difmap
_audit_creation_method SHELXL-97
_cell_angle_alpha 90.00
_cell_angle_beta 90.00
_cell_angle_gamma 120.00
_cell_formula_units_Z 2
_cell_length_a 23.773(3)
_cell_length_b 23.773(3)
_cell_length_c 19.072(4)
_cell_measurement_temperature 173(2)
_cell_volume 9335(3)
_computing_structure_refinement 'SHELXL-97 (Sheldrick, 2008)'
_computing_structure_solution 'SHELXS-97 (Sheldrick, 2008)'
_diffrn_ambient_temperature 173(2)
_diffrn_measured_fraction_theta_full 0.993
_diffrn_measured_fraction_theta_max 0.993
_diffrn_radiation_monochromator graphite
_diffrn_radiation_source 'fine-focus sealed tube'
_diffrn_radiation_type CuK\a
_diffrn_radiation_wavelength 1.54178
_diffrn_reflns_av_R_equivalents 0.0000
_diffrn_reflns_av_sigmaI/netI 0.0205
_diffrn_reflns_limit_h_max 0
_diffrn_reflns_limit_h_min -28
_diffrn_reflns_limit_k_max 28
_diffrn_reflns_limit_k_min 0
_diffrn_reflns_limit_l_max 22
_diffrn_reflns_limit_l_min -21
_diffrn_reflns_number 2034
_diffrn_reflns_theta_full 67.99
_diffrn_reflns_theta_max 67.99
_diffrn_reflns_theta_min 3.16
_exptl_absorpt_coefficient_mu 1.505
_exptl_absorpt_correction_T_max 0.9020
_exptl_absorpt_correction_T_min 0.8401
_exptl_absorpt_correction_type multi-scan
_exptl_crystal_colour blue
_exptl_crystal_density_diffrn 0.822
_exptl_crystal_density_meas ?
_exptl_crystal_density_method 'not measured'
_exptl_crystal_description block
_exptl_crystal_F_000 2304
_exptl_crystal_size_max 0.12
_exptl_crystal_size_mid 0.09
_exptl_crystal_size_min 0.07
_platon_squeeze_details
;
;
_refine_diff_density_max 3.604
_refine_diff_density_min -1.156
_refine_diff_density_rms 0.204
_refine_ls_extinction_coef 0.00050(17)
_refine_ls_extinction_expression Fc^*^=kFc[1+0.001xFc^2^\l^3^/sin(2\q)]^-1/4^
_refine_ls_extinction_method SHELXL
_refine_ls_goodness_of_fit_ref 1.537
_refine_ls_hydrogen_treatment constr
_refine_ls_matrix_type full
_refine_ls_number_parameters 75
_refine_ls_number_reflns 2034
_refine_ls_number_restraints 0
_refine_ls_restrained_S_all 1.537
_refine_ls_R_factor_all 0.1242
_refine_ls_R_factor_gt 0.1103
_refine_ls_shift/su_max 0.000
_refine_ls_shift/su_mean 0.000
_refine_ls_structure_factor_coef Fsqd
_refine_ls_weighting_details 'calc w=1/[\s^2^(Fo^2^)+(0.2000P)^2^+0.0000P] where P=(Fo^2^+2Fc^2^)/3'
_refine_ls_weighting_scheme calc
_refine_ls_wR_factor_gt 0.2889
_refine_ls_wR_factor_ref 0.3323
_reflns_number_gt 1693
_reflns_number_total 2034
_reflns_threshold_expression >2sigma(I)
_cod_data_source_file b920995f.txt
_cod_data_source_block pcn16'
_cod_depositor_comments
;
The following automatic conversions were performed:

'_chemical_melting_point' value 'NOT MEASURED' was changed to '?' -
the value is undefined or not given.

Automatic conversion script
Id: cif_fix_values 1646 2011-03-28 12:23:43Z adriana 

The following automatic conversions were performed:

'_exptl_crystal_density_meas' value 'NONE' was changed to '?' - the
value is perceived as not measured.

Automatic conversion script
Id: cif_fix_values 3008 2015-01-20 13:52:24Z robertas 
;
_cod_original_sg_symbol_H-M R-3m
_cod_database_code 7105260

loop_
_symmetry_equiv_pos_as_xyz
'x, y, z'
'-y, x-y, z'
'-x+y, -x, z'
'x-y, -y, -z'
'-x, -x+y, -z'
'y, x, -z'
'x+2/3, y+1/3, z+1/3'
'-y+2/3, x-y+1/3, z+1/3'
'-x+y+2/3, -x+1/3, z+1/3'
'x-y+2/3, -y+1/3, -z+1/3'
'-x+2/3, -x+y+1/3, -z+1/3'
'y+2/3, x+1/3, -z+1/3'
'x+1/3, y+2/3, z+2/3'
'-y+1/3, x-y+2/3, z+2/3'
'-x+y+1/3, -x+2/3, z+2/3'
'x-y+1/3, -y+2/3, -z+2/3'
'-x+1/3, -x+y+2/3, -z+2/3'
'y+1/3, x+2/3, -z+2/3'
'-x, -y, -z'
'y, -x+y, -z'
'x-y, x, -z'
'-x+y, y, z'
'x, x-y, z'
'-y, -x, z'
'-x+2/3, -y+1/3, -z+1/3'
'y+2/3, -x+y+1/3, -z+1/3'
'x-y+2/3, x+1/3, -z+1/3'
'-x+y+2/3, y+1/3, z+1/3'
'x+2/3, x-y+1/3, z+1/3'
'-y+2/3, -x+1/3, z+1/3'
'-x+1/3, -y+2/3, -z+2/3'
'y+1/3, -x+y+2/3, -z+2/3'
'x-y+1/3, x+2/3, -z+2/3'
'-x+y+1/3, y+2/3, z+2/3'
'x+1/3, x-y+2/3, z+2/3'
'-y+1/3, -x+2/3, z+2/3'

loop_
_atom_site_label
_atom_site_type_symbol
_atom_site_fract_x
_atom_site_fract_y
_atom_site_fract_z
_atom_site_U_iso_or_equiv
_atom_site_adp_type
_atom_site_occupancy
_atom_site_symmetry_multiplicity
_atom_site_calc_flag
_atom_site_refinement_flags
_atom_site_disorder_assembly
_atom_site_disorder_group
Cu1 Cu 0.26999(4) 0.13499(2) 0.15502(5) 0.0362(6) Uani 1 2 d S . .
O1 O 0.27067(19) 0.1941(2) 0.2268(2) 0.0536(11) Uani 1 1 d . . .
C1 C 0.3215(3) 0.2380(3) 0.2535(3) 0.0491(15) Uani 1 1 d . . .
O2 O 0.37750(19) 0.2468(2) 0.2467(2) 0.0519(10) Uani 1 1 d . . .
C2 C 0.3145(3) 0.2859(3) 0.2966(4) 0.0551(16) Uani 1 1 d . . .
O3 O 0.1678(3) 0.08390(14) 0.1439(4) 0.0712(19) Uani 1 2 d S . .
C3 C 0.3669(3) 0.3333 0.3333 0.050(2) Uani 1 2 d S . .
H3 H 0.4069 0.3333 0.3333 0.060 Uiso 1 2 calc SR . .
C4 C 0.2566(3) 0.2858(3) 0.2966(4) 0.0654(19) Uani 1 1 d . . .
H4 H 0.2204 0.2532 0.2715 0.078 Uiso 1 1 calc R . .
C5 C 0.2510(4) 0.3333 0.3333 0.073(3) Uani 1 2 d S . .
C6 C 0.1914(4) 0.3333 0.3333 0.082(4) Uani 1 2 d S . .

loop_
_atom_site_aniso_label
_atom_site_aniso_U_11
_atom_site_aniso_U_22
_atom_site_aniso_U_33
_atom_site_aniso_U_23
_atom_site_aniso_U_13
_atom_site_aniso_U_12
Cu1 0.0359(7) 0.0288(6) 0.0462(8) -0.00602(19) -0.0120(4) 0.0179(4)
O1 0.042(2) 0.050(2) 0.070(3) -0.0254(19) -0.0144(18) 0.0249(18)
C1 0.045(3) 0.044(3) 0.063(4) -0.015(3) -0.015(2) 0.025(2)
O2 0.041(2) 0.049(2) 0.067(2) -0.0216(19) -0.0098(17) 0.0230(16)
C2 0.046(3) 0.057(3) 0.067(4) -0.028(3) -0.014(3) 0.029(3)
O3 0.031(3) 0.071(3) 0.098(5) -0.0086(15) -0.017(3) 0.0157(13)
C3 0.042(3) 0.047(4) 0.064(5) -0.024(4) -0.012(2) 0.023(2)
C4 0.044(3) 0.068(4) 0.088(5) -0.045(4) -0.027(3) 0.031(3)
C5 0.049(3) 0.084(7) 0.097(8) -0.055(6) -0.028(3) 0.042(3)
C6 0.053(3) 0.077(7) 0.123(9) -0.066(7) -0.033(3) 0.039(3)

loop_
_atom_type_symbol
_atom_type_description
_atom_type_scat_dispersion_real
_atom_type_scat_dispersion_imag
_atom_type_scat_source
C C 0.0181 0.0091 'International Tables Vol C Tables 4.2.6.8 and 6.1.1.4'
H H 0.0000 0.0000 'International Tables Vol C Tables 4.2.6.8 and 6.1.1.4'
Cu Cu -1.9646 0.5888 'International Tables Vol C Tables 4.2.6.8 and 6.1.1.4'
O O 0.0492 0.0322 'International Tables Vol C Tables 4.2.6.8 and 6.1.1.4'

loop_
_geom_angle_atom_site_label_1
_geom_angle_atom_site_label_2
_geom_angle_atom_site_label_3
_geom_angle
_geom_angle_site_symmetry_1
_geom_angle_site_symmetry_3
_geom_angle_publ_flag
O2 Cu1 O2 90.7(3) 25 11 ?
O2 Cu1 O1 87.8(2) 25 23 ?
O2 Cu1 O1 167.81(17) 11 23 ?
O2 Cu1 O1 167.80(17) 25 . ?
O2 Cu1 O1 87.8(2) 11 . ?
O1 Cu1 O1 91.2(3) 23 . ?
O2 Cu1 O3 97.75(19) 25 . ?
O2 Cu1 O3 97.75(19) 11 . ?
O1 Cu1 O3 94.44(19) 23 . ?
O1 Cu1 O3 94.44(19) . . ?
O2 Cu1 Cu1 84.98(12) 25 25 ?
O2 Cu1 Cu1 84.97(12) 11 25 ?
O1 Cu1 Cu1 82.84(12) 23 25 ?
O1 Cu1 Cu1 82.84(12) . 25 ?
O3 Cu1 Cu1 176.1(2) . 25 ?
C1 O1 Cu1 123.0(4) . . ?
O1 C1 O2 127.4(5) . . ?
O1 C1 C2 116.0(5) . . ?
O2 C1 C2 116.7(5) . . ?
C1 O2 Cu1 121.2(4) . 25 ?
C4 C2 C3 119.7(5) . . ?
C4 C2 C1 119.7(5) . . ?
C3 C2 C1 120.5(5) . . ?
C2 C3 C2 120.8(7) . 16 ?
C2 C3 H3 119.6 . . ?
C2 C3 H3 119.6 16 . ?
C2 C4 C5 119.9(5) . . ?
C2 C4 H4 120.0 . . ?
C5 C4 H4 120.0 . . ?
C4 C5 C4 119.9(8) . 16 ?
C4 C5 C6 120.1(4) . . ?
C4 C5 C6 120.1(4) 16 . ?
C6 C6 C5 179.999(1) 31 . ?

loop_
_geom_bond_atom_site_label_1
_geom_bond_atom_site_label_2
_geom_bond_distance
_geom_bond_site_symmetry_2
_geom_bond_publ_flag
Cu1 O2 1.940(4) 25 ?
Cu1 O1 1.956(4) . ?
Cu1 O3 2.115(6) . ?
O1 C1 1.243(7) . ?
C1 O2 1.247(7) . ?
C1 C2 1.480(8) . ?
C2 C4 1.375(9) . ?
C2 C3 1.381(7) . ?
C3 C2 1.381(7) 16 ?
C3 H3 0.9500 . ?
C4 C5 1.391(8) . ?
C4 H4 0.9500 . ?
C5 C4 1.391(8) 16 ?
C5 C6 1.419(14) . ?
C6 C6 1.17(2) 31 ?

loop_
_geom_torsion_atom_site_label_1
_geom_torsion_atom_site_label_2
_geom_torsion_atom_site_label_3
_geom_torsion_atom_site_label_4
_geom_torsion
_geom_torsion_site_symmetry_1
_geom_torsion_site_symmetry_2
_geom_torsion_site_symmetry_3
_geom_torsion_site_symmetry_4
_geom_torsion_publ_flag
O2 Cu1 O1 C1 1.6(12) 25 . . . ?
O2 Cu1 O1 C1 -81.4(5) 11 . . . ?
O1 Cu1 O1 C1 86.4(5) 23 . . . ?
O3 Cu1 O1 C1 -179.0(5) . . . . ?
Cu1 Cu1 O1 C1 3.8(5) 25 . . . ?
Cu1 O1 C1 O2 -9.5(10) . . . . ?
Cu1 O1 C1 C2 168.7(5) . . . . ?
O1 C1 O2 Cu1 10.0(10) . . . 25 ?
C2 C1 O2 Cu1 -168.2(5) . . . 25 ?
O1 C1 C2 C4 -9.5(10) . . . . ?
O2 C1 C2 C4 168.9(7) . . . . ?
O1 C1 C2 C3 174.5(6) . . . . ?
O2 C1 C2 C3 -7.1(10) . . . . ?
C4 C2 C3 C2 -0.1(5) . . . 16 ?
C1 C2 C3 C2 175.9(8) . . . 16 ?
C3 C2 C4 C5 0.2(11) . . . . ?
C1 C2 C4 C5 -175.9(6) . . . . ?
C2 C4 C5 C4 -0.1(5) . . . 16 ?
C2 C4 C5 C6 179.9(5) . . . . ?

loop_
_platon_squeeze_void_nr
_platon_squeeze_void_average_x
_platon_squeeze_void_average_y
_platon_squeeze_void_average_z
_platon_squeeze_void_volume
_platon_squeeze_void_count_electrons
_platon_squeeze_void_content
1 -0.009 -0.006 -0.024 6202 2266 ' '
